data_2022166
loop_
_publ_author_name
'Hillman, Zachary E.'
'Tanski, Joseph M.'
'Roberts, Andrea'

_publ_section_title
;
 Crystal and geometry-optimized structure of an anthracene-based
 Diels--Alder adduct
;
_journal_coeditor_code QF3039
_journal_issue 7
_journal_name_full 'Acta Crystallographica Section C'
_journal_page_first
;
;
_journal_paper_doi 10.1107/S2053229620008128
_journal_volume 76
_journal_year 2020
_chemical_formula_iupac 'C21 H19 N O3'
_chemical_formula_moiety 'C21 H19 N O3'
_chemical_formula_sum 'C21 H19 N O3'
_chemical_formula_weight 333.37
_chemical_name_systematic
17-Ethyl-1-hydroxymethyl-17-azapentacyclo[6.6.5.0^2,7^.0^9,14^.0^15,19^]nonadeca-2,4,6,9,11,13-hexaene-16,18-dione
_space_group_crystal_system monoclinic
_space_group_IT_number 14
_space_group_name_Hall '-P 2ybc'
_space_group_name_H-M_alt 'P 1 21/c 1'
_atom_sites_solution_hydrogens mixed
_cell_angle_alpha 90
_cell_angle_beta 109.430(2)
_cell_angle_gamma 90
_cell_formula_units_Z 4
_cell_length_a 12.2110(13)
_cell_length_b 8.1447(9)
_cell_length_c 17.6634(19)
_cell_measurement_reflns_used 9901
_cell_measurement_temperature 125.(2)
_cell_measurement_theta_max 31.5227
_cell_measurement_theta_min 2.7838
_cell_volume 1656.7(3)
_computing_cell_refinement
;
SAINT (Bruker, 2013)
;
_computing_data_collection
;
APEX2 (Bruker, 2013)
;
_computing_data_reduction
;
SAINT (Bruker, 2013)
;
_computing_molecular_graphics
;
SHELXTL2014 (Sheldrick, 2008)
;
_computing_publication_material
;
SHELXTL2014 (Sheldrick, 2008)
;
_computing_structure_refinement
;
SHELXL2014 (Sheldrick, 2015b)
;
_computing_structure_solution
;
SHELXT2014 (Sheldrick, 2015a)
;
_diffrn_ambient_temperature 125(2)
_diffrn_detector_area_resol_mean 8.3333
_diffrn_measured_fraction_theta_full 0.994
_diffrn_measured_fraction_theta_max 0.994
_diffrn_measurement_device_type 'Bruker APEXII CCD'
_diffrn_measurement_method '\f and \w scans'
_diffrn_radiation_monochromator graphite
_diffrn_radiation_source 'fine-focus sealed tube'
_diffrn_radiation_type MoK\a
_diffrn_radiation_wavelength 0.71073
_diffrn_reflns_av_R_equivalents 0.0281
_diffrn_reflns_av_unetI/netI 0.0174
_diffrn_reflns_limit_h_max 17
_diffrn_reflns_limit_h_min -17
_diffrn_reflns_limit_k_max 11
_diffrn_reflns_limit_k_min -11
_diffrn_reflns_limit_l_max 25
_diffrn_reflns_limit_l_min -25
_diffrn_reflns_number 36543
_diffrn_reflns_theta_full 31.52
_diffrn_reflns_theta_max 31.52
_diffrn_reflns_theta_min 1.77
_exptl_absorpt_coefficient_mu 0.089
_exptl_absorpt_correction_T_max 0.98
_exptl_absorpt_correction_T_min 0.90
_exptl_absorpt_correction_type multi-scan
_exptl_absorpt_process_details
;
(SADABS; Bruker, 2013)
;
_exptl_crystal_colour colourless
_exptl_crystal_density_diffrn 1.337
_exptl_crystal_density_method 'not measured'
_exptl_crystal_description block
_exptl_crystal_F_000 704
_exptl_crystal_size_max 0.330
_exptl_crystal_size_mid 0.260
_exptl_crystal_size_min 0.200
_refine_diff_density_max 0.499
_refine_diff_density_min -0.219
_refine_ls_extinction_method none
_refine_ls_goodness_of_fit_ref 1.022
_refine_ls_hydrogen_treatment mixed
_refine_ls_matrix_type full
_refine_ls_number_parameters 230
_refine_ls_number_reflns 5486
_refine_ls_number_restraints 1
_refine_ls_restrained_S_all 1.022
_refine_ls_R_factor_all 0.0450
_refine_ls_R_factor_gt 0.0386
_refine_ls_shift/su_max 0.001
_refine_ls_shift/su_mean 0.000
_refine_ls_structure_factor_coef Fsqd
_refine_ls_weighting_details 'w=1/[\s^2^(Fo^2^)+(0.0633P)^2^+0.4753P] where P=(Fo^2^+2Fc^2^)/3'
_refine_ls_weighting_scheme calc
_refine_ls_wR_factor_gt 0.1043
_refine_ls_wR_factor_ref 0.1098
_reflns_number_gt 4784
_reflns_number_total 5486
_reflns_threshold_expression 'I > 2\s(I)'
_cod_data_source_file qf3039sup1.cif
_cod_data_source_block I
_cod_original_sg_symbol_H-M 'P 21/c'
_cod_database_code 2022166

loop_
_space_group_symop_operation_xyz
'x, y, z'
'-x, y+1/2, -z+1/2'
'-x, -y, -z'
'x, -y-1/2, z-1/2'

loop_
_atom_site_type_symbol
_atom_site_label
_atom_site_fract_x
_atom_site_fract_y
_atom_site_fract_z
_atom_site_U_iso_or_equiv
_atom_site_adp_type
_atom_site_calc_flag
_atom_site_occupancy
_atom_site_disorder_assembly
_atom_site_disorder_group
O O1 0.73973(6) 0.96692(8) 0.50764(4) 0.02254(15) Uani d 1 . .
O O2 0.85332(6) 0.43164(8) 0.53871(4) 0.01947(14) Uani d 1 . .
O O3 0.64094(6) 0.20767(8) 0.58591(4) 0.01919(14) Uani d 1 . .
H H3 0.6757(11) 0.1545(16) 0.5608(8) 0.023 Uiso d 1 . .
N N1 0.81304(6) 0.70584(9) 0.51418(4) 0.01427(14) Uani d 1 . .
C C1 0.68346(7) 0.48699(9) 0.63505(5) 0.01212(14) Uani d 1 . .
C C2 0.56498(7) 0.52050(10) 0.64336(5) 0.01331(14) Uani d 1 . .
C C3 0.49221(7) 0.40476(11) 0.66004(5) 0.01628(16) Uani d 1 . .
H H3B 0.515 0.2928 0.6681 0.02 Uiso calc 1 . .
C C4 0.38528(8) 0.45515(12) 0.66472(5) 0.01995(17) Uani d 1 . .
H H4A 0.3354 0.377 0.6764 0.024 Uiso calc 1 . .
C C5 0.35126(8) 0.61850(13) 0.65242(6) 0.02073(18) Uani d 1 . .
H H5A 0.2777 0.6508 0.6547 0.025 Uiso calc 1 . .
C C6 0.42446(7) 0.73570(11) 0.63676(5) 0.01791(16) Uani d 1 . .
H H6A 0.4014 0.8475 0.6288 0.021 Uiso calc 1 . .
C C7 0.53159(7) 0.68625(10) 0.63305(5) 0.01386(15) Uani d 1 . .
C C8 0.62088(7) 0.79749(10) 0.61719(5) 0.01353(14) Uani d 1 . .
H H8A 0.5972 0.9156 0.613 0.016 Uiso calc 1 . .
C C9 0.73581(7) 0.76794(10) 0.68294(5) 0.01299(14) Uani d 1 . .
C C10 0.80741(8) 0.88879(10) 0.72961(5) 0.01651(16) Uani d 1 . .
H H10A 0.7859 1.0012 0.7212 0.02 Uiso calc 1 . .
C C11 0.91105(8) 0.84398(12) 0.78889(5) 0.01926(17) Uani d 1 . .
H H11A 0.9597 0.9259 0.8215 0.023 Uiso calc 1 . .
C C12 0.94309(8) 0.67986(12) 0.80034(5) 0.01901(17) Uani d 1 . .
H H12A 1.0135 0.6501 0.841 0.023 Uiso calc 1 . .
C C13 0.87269(7) 0.55800(11) 0.75254(5) 0.01583(15) Uani d 1 . .
H H13A 0.8954 0.446 0.7602 0.019 Uiso calc 1 . .
C C14 0.76898(7) 0.60215(10) 0.69361(5) 0.01276(14) Uani d 1 . .
C C15 0.67343(7) 0.55010(9) 0.54881(5) 0.01195(14) Uani d 1 . .
H H15A 0.6158 0.4816 0.5073 0.014 Uiso calc 1 . .
C C16 0.63540(7) 0.73176(10) 0.53816(5) 0.01289(14) Uani d 1 . .
H H16A 0.5606 0.743 0.4927 0.015 Uiso calc 1 . .
C C17 0.73168(7) 0.81973(10) 0.51840(5) 0.01469(15) Uani d 1 . .
C C18 0.78911(7) 0.54773(10) 0.53426(5) 0.01320(14) Uani d 1 . .
C C19 0.91711(8) 0.74664(11) 0.49436(6) 0.01882(17) Uani d 1 . .
H H19A 0.899 0.8381 0.4552 0.023 Uiso calc 1 . .
H H19B 0.9399 0.6504 0.4687 0.023 Uiso calc 1 . .
C C20 1.01784(9) 0.79573(14) 0.56769(7) 0.0291(2) Uani d 1 . .
H H20A 1.0848 0.8246 0.5515 0.044 Uiso calc 1 . .
H H20B 1.0384 0.7038 0.6056 0.044 Uiso calc 1 . .
H H20C 0.9955 0.8906 0.5934 0.044 Uiso calc 1 . .
C C21 0.71934(7) 0.30681(10) 0.64652(5) 0.01569(15) Uani d 1 . .
H H21A 0.7988 0.2945 0.6442 0.019 Uiso calc 1 . .
H H21B 0.7202 0.2694 0.7 0.019 Uiso calc 1 . .

loop_
_atom_site_aniso_label
_atom_site_aniso_U_11
_atom_site_aniso_U_22
_atom_site_aniso_U_33
_atom_site_aniso_U_12
_atom_site_aniso_U_13
_atom_site_aniso_U_23
O1 0.0308(4) 0.0125(3) 0.0299(4) 0.0021(2) 0.0174(3) 0.0041(2)
O2 0.0193(3) 0.0163(3) 0.0251(3) 0.0056(2) 0.0104(2) 0.0001(2)
O3 0.0195(3) 0.0121(3) 0.0267(3) -0.0006(2) 0.0085(2) -0.0046(2)
N1 0.0149(3) 0.0134(3) 0.0166(3) 0.0003(2) 0.0081(2) -0.0003(2)
C1 0.0122(3) 0.0099(3) 0.0142(3) 0.0011(2) 0.0044(3) 0.0006(2)
C2 0.0126(3) 0.0144(3) 0.0132(3) 0.0009(3) 0.0047(3) 0.0006(3)
C3 0.0170(4) 0.0173(4) 0.0157(3) -0.0015(3) 0.0069(3) 0.0012(3)
C4 0.0175(4) 0.0266(4) 0.0183(4) -0.0036(3) 0.0093(3) -0.0004(3)
C5 0.0151(4) 0.0297(5) 0.0197(4) 0.0017(3) 0.0090(3) -0.0020(3)
C6 0.0159(4) 0.0211(4) 0.0178(4) 0.0049(3) 0.0070(3) -0.0003(3)
C7 0.0140(3) 0.0145(3) 0.0139(3) 0.0018(3) 0.0056(3) -0.0001(3)
C8 0.0146(3) 0.0110(3) 0.0161(3) 0.0025(3) 0.0066(3) 0.0003(3)
C9 0.0142(3) 0.0121(3) 0.0138(3) 0.0004(3) 0.0063(3) -0.0004(3)
C10 0.0202(4) 0.0140(3) 0.0177(4) -0.0029(3) 0.0094(3) -0.0025(3)
C11 0.0189(4) 0.0216(4) 0.0179(4) -0.0064(3) 0.0071(3) -0.0041(3)
C12 0.0150(4) 0.0246(4) 0.0162(4) -0.0029(3) 0.0036(3) 0.0005(3)
C13 0.0144(3) 0.0176(4) 0.0152(3) 0.0008(3) 0.0046(3) 0.0021(3)
C14 0.0128(3) 0.0127(3) 0.0134(3) 0.0001(3) 0.0053(3) 0.0002(3)
C15 0.0120(3) 0.0105(3) 0.0137(3) 0.0016(2) 0.0046(3) 0.0002(2)
C16 0.0136(3) 0.0114(3) 0.0144(3) 0.0025(3) 0.0057(3) 0.0014(3)
C17 0.0176(4) 0.0132(3) 0.0145(3) 0.0018(3) 0.0070(3) 0.0009(3)
C18 0.0141(3) 0.0128(3) 0.0130(3) 0.0005(3) 0.0049(3) -0.0011(3)
C19 0.0187(4) 0.0198(4) 0.0222(4) -0.0020(3) 0.0125(3) -0.0009(3)
C20 0.0205(4) 0.0314(5) 0.0344(5) -0.0062(4) 0.0078(4) -0.0059(4)
C21 0.0162(4) 0.0106(3) 0.0194(4) 0.0015(3) 0.0049(3) 0.0012(3)

loop_
_atom_type_symbol
_atom_type_description
_atom_type_scat_dispersion_real
_atom_type_scat_dispersion_imag
_atom_type_scat_source
C C 0.0033 0.0016 'International Tables Vol C Tables 4.2.6.8 and 6.1.1.4'
H H 0.0000 0.0000 'International Tables Vol C Tables 4.2.6.8 and 6.1.1.4'
N N 0.0061 0.0033 'International Tables Vol C Tables 4.2.6.8 and 6.1.1.4'
O O 0.0106 0.0060 'International Tables Vol C Tables 4.2.6.8 and 6.1.1.4'

loop_
_geom_angle_atom_site_label_1
_geom_angle_atom_site_label_2
_geom_angle_atom_site_label_3
_geom_angle_site_symmetry_1
_geom_angle_site_symmetry_3
_geom_angle
_geom_angle_publ_flag
C21 O3 H3 . . 111.2(9) ?
C17 N1 C18 . . 113.10(7) ?
C17 N1 C19 . . 123.94(7) ?
C18 N1 C19 . . 122.90(7) ?
C14 C1 C21 . . 113.59(7) ?
C14 C1 C2 . . 106.38(6) ?
C21 C1 C2 . . 113.50(7) ?
C14 C1 C15 . . 105.74(6) ?
C21 C1 C15 . . 111.67(6) ?
C2 C1 C15 . . 105.29(6) ?
C3 C2 C7 . . 120.00(7) ?
C3 C2 C1 . . 126.24(7) ?
C7 C2 C1 . . 113.76(7) ?
C2 C3 C4 . . 119.23(8) ?
C2 C3 H3B . . 120.4 ?
C4 C3 H3B . . 120.4 ?
C5 C4 C3 . . 120.58(8) ?
C5 C4 H4A . . 119.7 ?
C3 C4 H4A . . 119.7 ?
C4 C5 C6 . . 120.51(8) ?
C4 C5 H5A . . 119.7 ?
C6 C5 H5A . . 119.7 ?
C7 C6 C5 . . 119.03(8) ?
C7 C6 H6A . . 120.5 ?
C5 C6 H6A . . 120.5 ?
C6 C7 C2 . . 120.61(8) ?
C6 C7 C8 . . 125.59(8) ?
C2 C7 C8 . . 113.79(7) ?
C7 C8 C9 . . 107.68(7) ?
C7 C8 C16 . . 105.28(6) ?
C9 C8 C16 . . 106.25(6) ?
C7 C8 H8A . . 112.4 ?
C9 C8 H8A . . 112.4 ?
C16 C8 H8A . . 112.4 ?
C10 C9 C14 . . 120.31(8) ?
C10 C9 C8 . . 125.58(7) ?
C14 C9 C8 . . 114.09(7) ?
C9 C10 C11 . . 119.60(8) ?
C9 C10 H10A . . 120.2 ?
C11 C10 H10A . . 120.2 ?
C12 C11 C10 . . 120.13(8) ?
C12 C11 H11A . . 119.9 ?
C10 C11 H11A . . 119.9 ?
C11 C12 C13 . . 120.58(8) ?
C11 C12 H12A . . 119.7 ?
C13 C12 H12A . . 119.7 ?
C14 C13 C12 . . 119.45(8) ?
C14 C13 H13A . . 120.3 ?
C12 C13 H13A . . 120.3 ?
C13 C14 C9 . . 119.91(7) ?
C13 C14 C1 . . 126.58(7) ?
C9 C14 C1 . . 113.50(7) ?
C18 C15 C16 . . 104.53(6) ?
C18 C15 C1 . . 112.50(6) ?
C16 C15 C1 . . 110.76(6) ?
C18 C15 H15A . . 109.6 ?
C16 C15 H15A . . 109.6 ?
C1 C15 H15A . . 109.6 ?
C17 C16 C15 . . 104.87(6) ?
C17 C16 C8 . . 111.86(7) ?
C15 C16 C8 . . 109.83(6) ?
C17 C16 H16A . . 110.1 ?
C15 C16 H16A . . 110.1 ?
C8 C16 H16A . . 110.1 ?
O1 C17 N1 . . 123.67(8) ?
O1 C17 C16 . . 127.49(8) ?
N1 C17 C16 . . 108.84(7) ?
O2 C18 N1 . . 123.44(8) ?
O2 C18 C15 . . 128.05(8) ?
N1 C18 C15 . . 108.50(6) ?
N1 C19 C20 . . 112.22(8) ?
N1 C19 H19A . . 109.2 ?
C20 C19 H19A . . 109.2 ?
N1 C19 H19B . . 109.2 ?
C20 C19 H19B . . 109.2 ?
H19A C19 H19B . . 107.9 ?
C19 C20 H20A . . 109.5 ?
C19 C20 H20B . . 109.5 ?
H20A C20 H20B . . 109.5 ?
C19 C20 H20C . . 109.5 ?
H20A C20 H20C . . 109.5 ?
H20B C20 H20C . . 109.5 ?
O3 C21 C1 . . 110.71(7) ?
O3 C21 H21A . . 109.5 ?
C1 C21 H21A . . 109.5 ?
O3 C21 H21B . . 109.5 ?
C1 C21 H21B . . 109.5 ?
H21A C21 H21B . . 108.1 ?

loop_
_geom_bond_atom_site_label_1
_geom_bond_atom_site_label_2
_geom_bond_site_symmetry_2
_geom_bond_distance
_geom_bond_publ_flag
O1 C17 . 1.2229(10) ?
O2 C18 . 1.2140(10) ?
O3 C21 . 1.4257(10) ?
O3 H3 . 0.830(12) ?
N1 C17 . 1.3792(10) ?
N1 C18 . 1.3923(11) ?
N1 C19 . 1.4643(11) ?
C1 C14 . 1.5237(11) ?
C1 C21 . 1.5256(11) ?
C1 C2 . 1.5266(11) ?
C1 C15 . 1.5734(11) ?
C2 C3 . 1.3926(11) ?
C2 C7 . 1.4044(11) ?
C3 C4 . 1.3971(12) ?
C3 H3B . 0.95 ?
C4 C5 . 1.3891(14) ?
C4 H4A . 0.95 ?
C5 C6 . 1.3969(13) ?
C5 H5A . 0.95 ?
C6 C7 . 1.3910(11) ?
C6 H6A . 0.95 ?
C7 C8 . 1.5137(11) ?
C8 C9 . 1.5139(11) ?
C8 C16 . 1.5592(11) ?
C8 H8A . 1.0 ?
C9 C10 . 1.3904(11) ?
C9 C14 . 1.4044(11) ?
C10 C11 . 1.3963(13) ?
C10 H10A . 0.95 ?
C11 C12 . 1.3886(13) ?
C11 H11A . 0.95 ?
C12 C13 . 1.3979(12) ?
C12 H12A . 0.95 ?
C13 C14 . 1.3926(11) ?
C13 H13A . 0.95 ?
C15 C18 . 1.5177(11) ?
C15 C16 . 1.5434(11) ?
C15 H15A . 1.0 ?
C16 C17 . 1.5134(11) ?
C16 H16A . 1.0 ?
C19 C20 . 1.5135(14) ?
C19 H19A . 0.99 ?
C19 H19B . 0.99 ?
C20 H20A . 0.98 ?
C20 H20B . 0.98 ?
C20 H20C . 0.98 ?
C21 H21A . 0.99 ?
C21 H21B . 0.99 ?

loop_
_geom_hbond_atom_site_label_D
_geom_hbond_atom_site_label_H
_geom_hbond_atom_site_label_A
_geom_hbond_site_symmetry_A
_geom_hbond_distance_DH
_geom_hbond_distance_HA
_geom_hbond_distance_DA
_geom_hbond_angle_DHA
_geom_hbond_publ_flag
O3 H3 O1 1_545 0.830(12) 2.078(12) 2.8846(10) 164.0(13) ?

loop_
_geom_torsion_atom_site_label_1
_geom_torsion_atom_site_label_2
_geom_torsion_atom_site_label_3
_geom_torsion_atom_site_label_4
_geom_torsion_site_symmetry_1
_geom_torsion_site_symmetry_2
_geom_torsion_site_symmetry_3
_geom_torsion_site_symmetry_4
_geom_torsion
_geom_torsion_publ_flag
C14 C1 C2 C3 . . . . -125.36(8) ?
C21 C1 C2 C3 . . . . 0.28(12) ?
C15 C1 C2 C3 . . . . 122.71(8) ?
C14 C1 C2 C7 . . . . 54.22(9) ?
C21 C1 C2 C7 . . . . 179.86(7) ?
C15 C1 C2 C7 . . . . -57.71(8) ?
C7 C2 C3 C4 . . . . 1.27(12) ?
C1 C2 C3 C4 . . . . -179.18(8) ?
C2 C3 C4 C5 . . . . 0.40(13) ?
C3 C4 C5 C6 . . . . -1.29(14) ?
C4 C5 C6 C7 . . . . 0.48(13) ?
C5 C6 C7 C2 . . . . 1.20(13) ?
C5 C6 C7 C8 . . . . -179.64(8) ?
C3 C2 C7 C6 . . . . -2.09(12) ?
C1 C2 C7 C6 . . . . 178.31(7) ?
C3 C2 C7 C8 . . . . 178.66(7) ?
C1 C2 C7 C8 . . . . -0.94(10) ?
C6 C7 C8 C9 . . . . 128.23(8) ?
C2 C7 C8 C9 . . . . -52.57(9) ?
C6 C7 C8 C16 . . . . -118.72(9) ?
C2 C7 C8 C16 . . . . 60.49(8) ?
C7 C8 C9 C10 . . . . -128.93(8) ?
C16 C8 C9 C10 . . . . 118.67(8) ?
C7 C8 C9 C14 . . . . 52.38(9) ?
C16 C8 C9 C14 . . . . -60.03(8) ?
C14 C9 C10 C11 . . . . -1.91(12) ?
C8 C9 C10 C11 . . . . 179.47(8) ?
C9 C10 C11 C12 . . . . 0.91(13) ?
C10 C11 C12 C13 . . . . 0.41(13) ?
C11 C12 C13 C14 . . . . -0.71(13) ?
C12 C13 C14 C9 . . . . -0.29(12) ?
C12 C13 C14 C1 . . . . 178.42(8) ?
C10 C9 C14 C13 . . . . 1.61(12) ?
C8 C9 C14 C13 . . . . -179.62(7) ?
C10 C9 C14 C1 . . . . -177.27(7) ?
C8 C9 C14 C1 . . . . 1.51(10) ?
C21 C1 C14 C13 . . . . 1.20(11) ?
C2 C1 C14 C13 . . . . 126.79(8) ?
C15 C1 C14 C13 . . . . -121.59(8) ?
C21 C1 C14 C9 . . . . 179.99(7) ?
C2 C1 C14 C9 . . . . -54.43(9) ?
C15 C1 C14 C9 . . . . 57.19(8) ?
C14 C1 C15 C18 . . . . 59.80(8) ?
C21 C1 C15 C18 . . . . -64.22(8) ?
C2 C1 C15 C18 . . . . 172.18(6) ?
C14 C1 C15 C16 . . . . -56.78(8) ?
C21 C1 C15 C16 . . . . 179.21(6) ?
C2 C1 C15 C16 . . . . 55.60(8) ?
C18 C15 C16 C17 . . . . -0.01(8) ?
C1 C15 C16 C17 . . . . 121.39(7) ?
C18 C15 C16 C8 . . . . -120.36(7) ?
C1 C15 C16 C8 . . . . 1.04(9) ?
C7 C8 C16 C17 . . . . -174.10(6) ?
C9 C8 C16 C17 . . . . -60.04(8) ?
C7 C8 C16 C15 . . . . -58.08(8) ?
C9 C8 C16 C15 . . . . 55.97(8) ?
C18 N1 C17 O1 . . . . 175.69(8) ?
C19 N1 C17 O1 . . . . -1.61(13) ?
C18 N1 C17 C16 . . . . -4.18(9) ?
C19 N1 C17 C16 . . . . 178.52(7) ?
C15 C16 C17 O1 . . . . -177.46(9) ?
C8 C16 C17 O1 . . . . -58.47(11) ?
C15 C16 C17 N1 . . . . 2.39(8) ?
C8 C16 C17 N1 . . . . 121.39(7) ?
C17 N1 C18 O2 . . . . -175.69(8) ?
C19 N1 C18 O2 . . . . 1.65(13) ?
C17 N1 C18 C15 . . . . 4.16(9) ?
C19 N1 C18 C15 . . . . -178.50(7) ?
C16 C15 C18 O2 . . . . 177.49(8) ?
C1 C15 C18 O2 . . . . 57.24(11) ?
C16 C15 C18 N1 . . . . -2.35(8) ?
C1 C15 C18 N1 . . . . -122.60(7) ?
C17 N1 C19 C20 . . . . 87.01(10) ?
C18 N1 C19 C20 . . . . -90.04(10) ?
C14 C1 C21 O3 . . . . -175.24(7) ?
C2 C1 C21 O3 . . . . 63.06(9) ?
C15 C1 C21 O3 . . . . -55.77(9) ?

_cod_database_fobs_code 2022166
